data_2210156
loop_
_publ_author_name
'Baughman, Russell G.'

_publ_section_title
;
 Tetrachlorvinphos
;
_journal_coeditor_code CI2124
_journal_issue 9
_journal_name_full 'Acta Crystallographica Section E'
_journal_page_first o4109
_journal_page_last o4111
_journal_paper_doi 10.1107/S1600536806033368
_journal_volume 62
_journal_year 2006
_chemical_formula_moiety 'C10 H9 Cl4 O4 P'
_chemical_formula_sum 'C10 H9 Cl4 O4 P'
_chemical_formula_weight 365.96
_chemical_name_common 'Tetrachlorvinphos (Stirofos, Gardona)'
_chemical_name_systematic
;
 2-Chloro-1-(2,4,5-trichlorophenyl)vinyl dimethyl phosphate
;
_space_group_IT_number 2
_symmetry_cell_setting triclinic
_symmetry_space_group_name_Hall '-P 1'
_symmetry_space_group_name_H-M 'P -1'
_atom_sites_solution_hydrogens geom
_atom_sites_solution_primary direct
_atom_sites_solution_secondary difmap
_audit_creation_method SHELXL-97
_cell_angle_alpha 98.986(5)
_cell_angle_beta 93.986(6)
_cell_angle_gamma 90.256(6)
_cell_formula_units_Z 4
_cell_length_a 6.9371(5)
_cell_length_b 14.0202(11)
_cell_length_c 15.1206(12)
_cell_measurement_reflns_used 100
_cell_measurement_temperature 295(2)
_cell_measurement_theta_max 20.98
_cell_measurement_theta_min 10.04
_cell_volume 1448.88(19)
_computing_cell_refinement XSCANS
_computing_data_collection 'XSCANS (Bruker, 1996)'
_computing_data_reduction XSCANS
_computing_molecular_graphics 'SHELXTL/PC (Sheldrick, 1990b)'
_computing_publication_material 'SHELXTL/PC and SHELXL97'
_computing_structure_refinement 'SHELXL97 (Sheldrick, 1997)'
_computing_structure_solution 'SHELXS86 (Sheldrick, 1990a)'
_diffrn_ambient_temperature 295(2)
_diffrn_measured_fraction_theta_full 0.988
_diffrn_measured_fraction_theta_max 0.988
_diffrn_measurement_device 'Bruker P4 diffractometer'
_diffrn_measurement_method \q/2\q
_diffrn_radiation_monochromator graphite
_diffrn_radiation_source 'normal-focus sealed tube'
_diffrn_radiation_type MoK\a
_diffrn_radiation_wavelength 0.71073
_diffrn_reflns_av_R_equivalents 0.0322
_diffrn_reflns_av_sigmaI/netI 0.0343
_diffrn_reflns_limit_h_max 8
_diffrn_reflns_limit_h_min -1
_diffrn_reflns_limit_k_max 16
_diffrn_reflns_limit_k_min -16
_diffrn_reflns_limit_l_max 17
_diffrn_reflns_limit_l_min -17
_diffrn_reflns_number 6417
_diffrn_reflns_theta_full 25.00
_diffrn_reflns_theta_max 25.00
_diffrn_reflns_theta_min 2.73
_diffrn_standards_decay_% 3.9
_diffrn_standards_interval_count 100
_diffrn_standards_number 3
_exptl_absorpt_coefficient_mu 0.931
_exptl_absorpt_correction_T_max 0.74
_exptl_absorpt_correction_T_min 0.58
_exptl_absorpt_correction_type integration
_exptl_absorpt_process_details '(XSHELL; Bruker, 1999)'
_exptl_crystal_colour colorless
_exptl_crystal_density_diffrn 1.678
_exptl_crystal_density_method 'not measured'
_exptl_crystal_description 'block cut from larger crystal'
_exptl_crystal_F_000 736
_exptl_crystal_size_max 0.58
_exptl_crystal_size_mid 0.53
_exptl_crystal_size_min 0.32
_refine_diff_density_max 0.414
_refine_diff_density_min -0.319
_refine_ls_extinction_coef 0.0019(6)
_refine_ls_extinction_expression Fc^*^=kFc[1+0.001xFc^2^\l^3^/sin(2\q)]^-1/4^
_refine_ls_extinction_method SHELXL97
_refine_ls_goodness_of_fit_ref 1.120
_refine_ls_hydrogen_treatment constr
_refine_ls_matrix_type full
_refine_ls_number_parameters 372
_refine_ls_number_reflns 5061
_refine_ls_number_restraints 0
_refine_ls_restrained_S_all 1.120
_refine_ls_R_factor_all 0.0543
_refine_ls_R_factor_gt 0.0433
_refine_ls_shift/su_max 0.001
_refine_ls_shift/su_mean <0.001
_refine_ls_structure_factor_coef Fsqd
_refine_ls_weighting_details 'calc w=1/[\s^2^(Fo^2^)+(0.0427P)^2^+1.5005P] where P=(Fo^2^+2Fc^2^)/3'
_refine_ls_weighting_scheme calc
_refine_ls_wR_factor_gt 0.1091
_refine_ls_wR_factor_ref 0.1161
_reflns_number_gt 4239
_reflns_number_total 5061
_reflns_threshold_expression 'I > 2\s(I)'
_cod_data_source_file ci2124.cif
_cod_data_source_block I
_cod_depositor_comments
;
The following automatic conversions were performed:
'_symmetry_cell_setting' value 'Triclinic' changed to 'triclinic'
according to '/home/saulius/struct/CIF-dictionaries/cif_core.dic'
dictionary named 'cif_core.dic' version 2.4.1 from 2010-06-29.

Automatic conversion script
Id: cif_fix_enum 1527 2010-12-29 10:47:43Z saulius 

The following automatic conversions were performed:

'_symmetry_cell_setting' value 'Triclinic' changed to 'triclinic'
according to /home/saulius/struct/CIF-dictionaries/cif_core.dic
dictionary named 'cif_core.dic' version 2.4.1 from 2010-06-29.

Automatic conversion script
Id: cif_fix_values 1715 2011-07-08 13:25:40Z adriana 
;
_cod_database_code 2210156
_cod_database_fobs_code 2210156

loop_
_symmetry_equiv_pos_as_xyz
'x, y, z'
'-x, -y, -z'

loop_
_atom_site_type_symbol
_atom_site_label
_atom_site_fract_x
_atom_site_fract_y
_atom_site_fract_z
_atom_site_U_iso_or_equiv
_atom_site_adp_type
_atom_site_calc_flag
_atom_site_refinement_flags
_atom_site_occupancy
Cl Cl1A 0.29804(17) 0.43391(8) 0.58936(7) 0.0658(3) Uani d . 1
Cl Cl2A 0.94006(12) 0.38073(8) 0.75885(6) 0.0581(3) Uani d . 1
Cl Cl4A 0.81913(16) 0.38972(8) 1.10467(6) 0.0624(3) Uani d . 1
Cl Cl5A 0.36620(15) 0.37047(8) 1.05535(6) 0.0590(3) Uani d . 1
P P1A 0.45201(13) 0.18323(6) 0.66059(6) 0.0404(2) Uani d . 1
O O2A 0.5450(3) 0.28809(15) 0.66127(14) 0.0380(5) Uani d . 1
O O1AA 0.2748(9) 0.1849(4) 0.7044(4) 0.0729(18) Uani d P 0.594(5)
O O3AA 0.6102(8) 0.1259(3) 0.7034(3) 0.0674(16) Uani d P 0.594(5)
O O4AA 0.4488(6) 0.1424(3) 0.5590(3) 0.0494(12) Uani d P 0.594(5)
O O1AB 0.3990(12) 0.1642(5) 0.7485(5) 0.059(2) Uani d P 0.406(5)
O O3AB 0.6109(8) 0.1164(4) 0.6152(4) 0.0445(17) Uani d P 0.406(5)
O O4AB 0.2807(8) 0.1728(5) 0.5904(4) 0.0547(19) Uani d P 0.406(5)
C C1A 0.5790(4) 0.3705(2) 0.8168(2) 0.0341(6) Uani d . 1
C C2A 0.7781(4) 0.3770(2) 0.8408(2) 0.0390(7) Uani d . 1
C C3A 0.8504(5) 0.3837(2) 0.9286(2) 0.0440(8) Uani d . 1
H H3A 0.9830 0.3888 0.9429 0.053 Uiso d R 1
C C4A 0.7253(5) 0.3826(2) 0.9951(2) 0.0424(8) Uani d . 1
C C5A 0.5270(5) 0.3749(2) 0.9736(2) 0.0401(7) Uani d . 1
C C6A 0.4566(4) 0.3686(2) 0.8849(2) 0.0380(7) Uani d . 1
H H6A 0.3240 0.3630 0.8708 0.046 Uiso d R 1
C C7A 0.4988(4) 0.3676(2) 0.7234(2) 0.0340(7) Uani d . 1
C C8A 0.3956(5) 0.4380(2) 0.6977(2) 0.0421(8) Uani d . 1
H H8A 0.3744 0.4922 0.7396 0.050 Uiso d R 1
C C9A 0.7961(7) 0.1091(4) 0.6671(4) 0.0843(15) Uani d . 1
H H9AA 0.8723 0.0703 0.7028 0.126 Uiso d PR 0.594(5)
H H9AB 0.8613 0.1698 0.6678 0.126 Uiso d PR 0.594(5)
H H9AC 0.7784 0.0760 0.6065 0.126 Uiso d PR 0.594(5)
H H9AD 0.8797 0.0664 0.6321 0.126 Uiso d PR 0.406(5)
H H9AE 0.8561 0.1719 0.6823 0.126 Uiso d PR 0.406(5)
H H9AF 0.7730 0.0841 0.7211 0.126 Uiso d PR 0.406(5)
C C10A 0.2982(7) 0.1670(4) 0.4959(3) 0.0745(13) Uani d . 1
H H10A 0.3180 0.1332 0.4370 0.112 Uiso d PR 0.594(5)
H H10B 0.3018 0.2353 0.4953 0.112 Uiso d PR 0.594(5)
H H10C 0.1748 0.1487 0.5136 0.112 Uiso d PR 0.594(5)
H H10D 0.1724 0.1607 0.4648 0.112 Uiso d PR 0.406(5)
H H10E 0.3613 0.2244 0.4846 0.112 Uiso d PR 0.406(5)
H H10F 0.3736 0.1117 0.4752 0.112 Uiso d PR 0.406(5)
Cl Cl1B 0.73932(18) 0.06666(8) 0.40238(7) 0.0682(3) Uani d . 1
Cl Cl2B 1.33037(13) 0.12445(9) 0.22898(7) 0.0665(3) Uani d . 1
Cl Cl4B 1.09331(16) 0.14379(8) -0.11064(6) 0.0618(3) Uani d . 1
Cl Cl5B 0.65548(15) 0.12346(8) -0.06428(6) 0.0617(3) Uani d . 1
P P1B 0.89232(12) 0.31276(6) 0.33664(5) 0.0382(2) Uani d . 1
O O1B 0.6932(4) 0.3157(2) 0.30124(19) 0.0610(7) Uani d . 1
O O2B 0.9755(3) 0.20603(15) 0.33087(14) 0.0387(5) Uani d . 1
O O3B 1.0321(4) 0.36908(19) 0.28766(17) 0.0576(7) Uani d . 1
O O4B 0.9426(4) 0.35324(18) 0.43774(15) 0.0507(6) Uani d . 1
C C1B 0.9493(4) 0.1286(2) 0.1737(2) 0.0358(7) Uani d . 1
C C2B 1.1401(5) 0.1302(2) 0.1499(2) 0.0413(7) Uani d . 1
C C3B 1.1807(5) 0.1336(3) 0.0624(2) 0.0463(8) Uani d . 1
H H3B 1.3085 0.1362 0.0479 0.056 Uiso d R 1
C C4B 1.0328(5) 0.1334(2) -0.0037(2) 0.0417(7) Uani d . 1
C C5B 0.8435(5) 0.1274(2) 0.0183(2) 0.0420(7) Uani d . 1
C C6B 0.8028(5) 0.1263(2) 0.1059(2) 0.0408(7) Uani d . 1
H H6B 0.6747 0.1239 0.1200 0.049 Uiso d R 1
C C7B 0.9009(4) 0.1293(2) 0.2679(2) 0.0363(7) Uani d . 1
C C8B 0.7993(5) 0.0610(2) 0.2937(2) 0.0449(8) Uani d . 1
H H8B 0.7584 0.0078 0.2517 0.054 Uiso d R 1
C C9B 1.2368(7) 0.3814(4) 0.3135(4) 0.0767(13) Uani d . 1
H H9BA 1.3017 0.4013 0.2652 0.115 Uiso d R 1
H H9BB 1.2886 0.3213 0.3264 0.115 Uiso d R 1
H H9BC 1.2556 0.4297 0.3659 0.115 Uiso d R 1
C C10B 0.8165(8) 0.3361(4) 0.5047(3) 0.0763(13) Uani d . 1
H H10G 0.8112 0.3932 0.5487 0.114 Uiso d R 1
H H10H 0.8644 0.2836 0.5333 0.114 Uiso d R 1
H H10I 0.6893 0.3200 0.4771 0.114 Uiso d R 1

loop_
_atom_site_aniso_label
_atom_site_aniso_U_11
_atom_site_aniso_U_22
_atom_site_aniso_U_33
_atom_site_aniso_U_12
_atom_site_aniso_U_13
_atom_site_aniso_U_23
Cl1A 0.0794(7) 0.0671(6) 0.0483(5) 0.0158(5) -0.0170(5) 0.0100(5)
Cl2A 0.0326(4) 0.0965(7) 0.0423(5) -0.0097(4) 0.0074(3) 0.0000(5)
Cl4A 0.0731(7) 0.0785(7) 0.0325(4) 0.0108(5) -0.0069(4) 0.0034(4)
Cl5A 0.0639(6) 0.0716(6) 0.0432(5) -0.0062(5) 0.0207(4) 0.0069(4)
P1A 0.0451(5) 0.0398(5) 0.0349(4) -0.0045(4) 0.0037(4) 0.0011(3)
O2A 0.0405(12) 0.0382(12) 0.0338(11) -0.0025(9) 0.0057(9) -0.0004(9)
O1AA 0.072(4) 0.067(3) 0.076(4) -0.023(3) 0.035(3) -0.012(3)
O3AA 0.094(4) 0.054(3) 0.055(3) 0.010(3) -0.008(3) 0.017(2)
O4AA 0.051(3) 0.055(3) 0.037(2) 0.0006(19) -0.0046(18) -0.0035(18)
O1AB 0.071(5) 0.059(4) 0.047(4) -0.015(4) 0.016(4) 0.006(3)
O3AB 0.040(3) 0.049(3) 0.041(3) 0.010(3) -0.003(2) -0.003(3)
O4AB 0.035(3) 0.061(4) 0.061(4) -0.006(3) -0.006(3) -0.007(3)
C1A 0.0308(15) 0.0344(16) 0.0356(16) -0.0019(12) -0.0005(12) 0.0022(12)
C2A 0.0318(16) 0.0462(18) 0.0367(17) -0.0018(13) 0.0044(13) -0.0011(14)
C3A 0.0360(17) 0.052(2) 0.0403(18) 0.0001(15) -0.0031(14) -0.0016(15)
C4A 0.050(2) 0.0436(18) 0.0310(16) 0.0071(15) -0.0015(14) 0.0007(14)
C5A 0.0466(19) 0.0389(17) 0.0350(16) -0.0024(14) 0.0105(14) 0.0031(13)
C6A 0.0308(16) 0.0431(17) 0.0394(17) -0.0024(13) 0.0047(13) 0.0030(14)
C7A 0.0292(15) 0.0375(16) 0.0337(15) -0.0051(12) 0.0051(12) -0.0005(13)
C8A 0.0402(18) 0.0465(19) 0.0367(17) 0.0000(15) -0.0031(14) 0.0005(14)
C9A 0.071(3) 0.081(3) 0.097(4) 0.027(3) -0.015(3) 0.013(3)
C10A 0.076(3) 0.086(3) 0.053(2) 0.006(2) -0.024(2) -0.002(2)
Cl1B 0.0947(8) 0.0611(6) 0.0518(6) -0.0150(5) 0.0307(5) 0.0073(5)
Cl2B 0.0315(4) 0.1125(9) 0.0526(5) 0.0088(5) -0.0013(4) 0.0054(5)
Cl4B 0.0745(7) 0.0731(6) 0.0398(5) 0.0091(5) 0.0196(4) 0.0080(4)
Cl5B 0.0550(6) 0.0819(7) 0.0446(5) 0.0092(5) -0.0088(4) 0.0038(5)
P1B 0.0375(4) 0.0412(5) 0.0341(4) 0.0007(3) -0.0023(3) 0.0029(3)
O1B 0.0453(14) 0.0642(17) 0.0662(17) 0.0114(12) -0.0157(13) -0.0037(13)
O2B 0.0364(12) 0.0408(12) 0.0373(12) -0.0004(9) -0.0033(9) 0.0037(9)
O3B 0.0686(17) 0.0577(15) 0.0491(15) -0.0129(13) -0.0016(13) 0.0188(12)
O4B 0.0506(14) 0.0614(15) 0.0357(12) -0.0015(12) 0.0009(11) -0.0047(11)
C1B 0.0360(16) 0.0326(16) 0.0383(17) 0.0004(13) 0.0054(13) 0.0031(13)
C2B 0.0311(16) 0.0494(19) 0.0418(17) -0.0004(14) 0.0026(13) 0.0024(15)
C3B 0.0350(17) 0.055(2) 0.049(2) 0.0002(15) 0.0131(15) 0.0045(16)
C4B 0.0490(19) 0.0378(17) 0.0385(17) 0.0027(14) 0.0107(15) 0.0034(14)
C5B 0.0416(18) 0.0429(18) 0.0393(18) 0.0063(14) -0.0009(14) 0.0014(14)
C6B 0.0314(16) 0.0457(18) 0.0440(18) 0.0024(14) 0.0040(14) 0.0023(14)
C7B 0.0309(15) 0.0368(16) 0.0401(17) 0.0033(13) 0.0035(13) 0.0027(13)
C8B 0.048(2) 0.0444(19) 0.0413(18) -0.0040(15) 0.0126(15) -0.0006(15)
C9B 0.062(3) 0.080(3) 0.091(3) -0.023(2) 0.010(2) 0.021(3)
C10B 0.091(3) 0.091(3) 0.046(2) -0.003(3) 0.023(2) 0.001(2)

loop_
_atom_type_symbol
_atom_type_description
_atom_type_scat_dispersion_real
_atom_type_scat_dispersion_imag
_atom_type_scat_source
C C 0.0033 0.0016 'International Tables Vol C Tables 4.2.6.8 and 6.1.1.4'
H H 0.0000 0.0000 'International Tables Vol C Tables 4.2.6.8 and 6.1.1.4'
O O 0.0106 0.0060 'International Tables Vol C Tables 4.2.6.8 and 6.1.1.4'
P P 0.1023 0.0942 'International Tables Vol C Tables 4.2.6.8 and 6.1.1.4'
Cl Cl 0.1484 0.1585 'International Tables Vol C Tables 4.2.6.8 and 6.1.1.4'

loop_
_geom_angle_atom_site_label_1
_geom_angle_atom_site_label_2
_geom_angle_atom_site_label_3
_geom_angle
O1AA P1A O1AB 45.4(3)
O1AA P1A O4AB 70.4(4)
O1AB P1A O4AB 112.8(4)
O1AA P1A O3AA 113.0(4)
O1AB P1A O3AA 69.6(4)
O4AB P1A O3AA 142.7(3)
O1AA P1A O4AA 118.8(3)
O1AB P1A O4AA 145.0(3)
O4AB P1A O4AA 51.4(3)
O3AA P1A O4AA 104.0(2)
O1AA P1A O3AB 144.8(3)
O1AB P1A O3AB 116.3(4)
O4AB P1A O3AB 104.3(3)
O3AA P1A O3AB 50.3(3)
O4AA P1A O3AB 55.0(3)
O1AA P1A O2A 113.8(2)
O1AB P1A O2A 114.6(3)
O4AB P1A O2A 106.4(3)
O3AA P1A O2A 105.4(2)
O4AA P1A O2A 100.38(18)
O3AB P1A O2A 101.2(2)
C7A O2A P1A 121.93(19)
O1AB O1AA P1A 68.8(5)
O1AB O1AA O4AB 122.3(6)
P1A O1AA O4AB 57.3(3)
O3AB O3AA C9A 64.1(4)
O3AB O3AA P1A 66.6(3)
C9A O3AA P1A 122.7(4)
O3AB O3AA O1AB 116.2(5)
C9A O3AA O1AB 171.2(5)
P1A O3AA O1AB 53.5(3)
O3AB O3AA H9AF 99.5
P1A O3AA H9AF 163.2
O1AB O3AA H9AF 142.8
O4AB O4AA C10A 61.8(4)
O4AB O4AA O3AB 123.5(5)
C10A O4AA O3AB 174.7(5)
O4AB O4AA P1A 63.4(3)
C10A O4AA P1A 121.5(3)
O3AB O4AA P1A 63.2(3)
O4AB O4AA H10F 94.7
O3AB O4AA H10F 135.9
P1A O4AA H10F 157.9
O1AA O1AB P1A 65.8(5)
O1AA O1AB O3AA 120.2(6)
P1A O1AB O3AA 56.9(3)
O3AA O3AB O4AA 122.8(5)
O3AA O3AB C9A 62.0(4)
O4AA O3AB C9A 167.3(6)
O3AA O3AB P1A 63.1(3)
O4AA O3AB P1A 61.7(3)
C9A O3AB P1A 117.9(4)
O3AA O3AB H9AC 98.2
O4AA O3AB H9AC 138.9
P1A O3AB H9AC 157.7
O4AA O4AB C10A 62.8(4)
O4AA O4AB P1A 65.3(3)
C10A O4AB P1A 124.2(5)
O4AA O4AB O1AA 114.7(5)
C10A O4AB O1AA 175.8(5)
P1A O4AB O1AA 52.3(3)
O4AA O4AB H10C 96.3
P1A O4AB H10C 161.4
O1AA O4AB H10C 143.5
C6A C1A C2A 117.4(3)
C6A C1A C7A 120.1(3)
C2A C1A C7A 122.5(3)
C3A C2A C1A 121.9(3)
C3A C2A Cl2A 118.3(3)
C1A C2A Cl2A 119.8(2)
C4A C3A C2A 119.5(3)
C4A C3A H3A 120.2
C2A C3A H3A 120.2
C3A C4A C5A 120.2(3)
C3A C4A Cl4A 118.8(3)
C5A C4A Cl4A 121.0(3)
C6A C5A C4A 119.5(3)
C6A C5A Cl5A 119.1(3)
C4A C5A Cl5A 121.3(3)
C1A C6A C5A 121.5(3)
C1A C6A H6A 119.2
C5A C6A H6A 119.2
C8A C7A O2A 120.5(3)
C8A C7A C1A 122.4(3)
O2A C7A C1A 117.0(3)
C7A C8A Cl1A 122.6(3)
C7A C8A H8A 118.7
Cl1A C8A H8A 118.7
O3AA C9A O3AB 53.9(3)
O3AA C9A H9AA 109.5
O3AB C9A H9AA 145.2
O3AA C9A H9AB 109.5
O3AB C9A H9AB 105.1
H9AA C9A H9AB 109.5
O3AA C9A H9AC 109.5
O3AB C9A H9AC 60.5
H9AA C9A H9AC 109.5
H9AB C9A H9AC 109.5
O3AA C9A H9AD 148.7
O3AB C9A H9AD 109.7
H9AA C9A H9AD 67.6
H9AB C9A H9AD 100.4
H9AC C9A H9AD 49.3
O3AA C9A H9AE 101.6
O3AB C9A H9AE 109.6
H9AA C9A H9AE 103.5
H9AC C9A H9AE 122.6
H9AD C9A H9AE 109.5
O3AA C9A H9AF 62.0
O3AB C9A H9AF 109.2
H9AA C9A H9AF 47.5
H9AB C9A H9AF 122.4
H9AC C9A H9AF 127.5
H9AD C9A H9AF 109.5
H9AE C9A H9AF 109.5
O4AB C10A O4AA 55.4(3)
O4AB C10A H10A 153.7
O4AA C10A H10A 109.5
O4AB C10A H10B 96.5
O4AA C10A H10B 109.5
H10A C10A H10B 109.5
O4AB C10A H10C 63.9
O4AA C10A H10C 109.5
H10A C10A H10C 109.5
H10B C10A H10C 109.5
O4AB C10A H10D 109.8
O4AA C10A H10D 154.6
H10A C10A H10D 74.7
H10B C10A H10D 91.6
H10C C10A H10D 48.1
O4AB C10A H10E 109.4
O4AA C10A H10E 95.5
H10A C10A H10E 92.4
H10C C10A H10E 137.8
H10D C10A H10E 109.5
O4AB C10A H10F 109.2
O4AA C10A H10F 64.1
H10A C10A H10F 47.5
H10B C10A H10F 137.7
H10C C10A H10F 111.9
H10D C10A H10F 109.5
H10E C10A H10F 109.5
O1B P1B O3B 112.87(17)
O1B P1B O4B 118.41(15)
O3B P1B O4B 103.36(14)
O1B P1B O2B 113.74(14)
O3B P1B O2B 105.98(14)
O4B P1B O2B 100.97(13)
C7B O2B P1B 122.36(19)
C9B O3B P1B 123.6(3)
C10B O4B P1B 120.9(3)
C6B C1B C2B 117.8(3)
C6B C1B C7B 120.1(3)
C2B C1B C7B 122.1(3)
C3B C2B C1B 120.8(3)
C3B C2B Cl2B 118.6(3)
C1B C2B Cl2B 120.6(3)
C2B C3B C4B 120.4(3)
C2B C3B H3B 119.8
C4B C3B H3B 119.8
C3B C4B C5B 119.3(3)
C3B C4B Cl4B 118.1(3)
C5B C4B Cl4B 122.6(3)
C6B C5B C4B 120.2(3)
C6B C5B Cl5B 119.6(3)
C4B C5B Cl5B 120.1(3)
C5B C6B C1B 121.3(3)
C5B C6B H6B 119.3
C1B C6B H6B 119.3
C8B C7B O2B 119.8(3)
C8B C7B C1B 123.5(3)
O2B C7B C1B 116.6(3)
C7B C8B Cl1B 122.0(3)
C7B C8B H8B 119.0
Cl1B C8B H8B 119.0
O3B C9B H9BA 109.5
O3B C9B H9BB 109.5
H9BA C9B H9BB 109.5
O3B C9B H9BC 109.5
H9BA C9B H9BC 109.5
H9BB C9B H9BC 109.5
O4B C10B H10G 109.5
O4B C10B H10H 109.5
H10G C10B H10H 109.5
O4B C10B H10I 109.5
H10G C10B H10I 109.5
H10H C10B H10I 109.5

loop_
_geom_bond_atom_site_label_1
_geom_bond_atom_site_label_2
_geom_bond_distance
Cl1A C8A 1.720(3)
Cl2A C2A 1.736(3)
Cl4A C4A 1.726(3)
Cl5A C5A 1.730(3)
P1A O1AA 1.436(5)
P1A O1AB 1.467(7)
P1A O4AB 1.528(6)
P1A O3AA 1.530(5)
P1A O4AA 1.553(4)
P1A O3AB 1.574(5)
P1A O2A 1.601(2)
P1A H3A 5.83
P1A H6A 3.89
O2A C7A 1.395(4)
O1AA O1AB 1.120(9)
O1AA O4AB 1.710(9)
O3AA O3AB 1.321(7)
O3AA C9A 1.443(7)
O3AA O1AB 1.712(9)
O3AA H9AF 1.3053
O4AA O4AB 1.336(7)
O4AA C10A 1.444(6)
O4AA O3AB 1.445(7)
O4AA H10F 1.3399
O3AB C9A 1.471(7)
O3AB H9AC 1.3012
O4AB C10A 1.431(8)
O4AB H10C 1.3263
C1A C6A 1.383(4)
C1A C2A 1.402(4)
C1A C7A 1.476(4)
C2A C3A 1.375(5)
C3A C4A 1.375(5)
C3A H3A 0.93
C4A C5A 1.391(5)
C5A C6A 1.385(4)
C6A H6A 0.93
C7A C8A 1.314(5)
C8A H8A 0.93
C9A H9AA 0.96
C9A H9AB 0.96
C9A H9AC 0.96
C9A H9AD 0.96
C9A H9AE 0.96
C9A H9AF 0.96
C10A H10A 0.96
C10A H10B 0.96
C10A H10C 0.96
C10A H10D 0.96
C10A H10E 0.96
C10A H10F 0.96
Cl1B C8B 1.714(3)
Cl2B C2B 1.730(3)
Cl4B C4B 1.726(3)
Cl5B C5B 1.736(3)
P1B O1B 1.449(3)
P1B O3B 1.545(3)
P1B O4B 1.560(2)
P1B O2B 1.598(2)
P1B H3B 5.65
P1B H6B 4.07
O2B C7B 1.392(4)
O3B C9B 1.448(5)
O4B C10B 1.430(5)
C1B C6B 1.389(4)
C1B C2B 1.397(4)
C1B C7B 1.484(4)
C2B C3B 1.379(5)
C3B C4B 1.382(5)
C3B H3B 0.93
C4B C5B 1.382(5)
C5B C6B 1.376(5)
C6B H6B 0.93
C7B C8B 1.310(5)
C8B H8B 0.93
C9B H9BA 0.96
C9B H9BB 0.96
C9B H9BC 0.96
C10B H10G 0.96
C10B H10H 0.96
C10B H10I 0.96

loop_
_geom_torsion_atom_site_label_1
_geom_torsion_atom_site_label_2
_geom_torsion_atom_site_label_3
_geom_torsion_atom_site_label_4
_geom_torsion
O1AA P1A O2A C7A 21.1(4)
O1AB P1A O2A C7A -28.9(5)
O4AB P1A O2A C7A 96.4(3)
O3AA P1A O2A C7A -103.2(3)
O4AA P1A O2A C7A 149.0(3)
O3AB P1A O2A C7A -154.9(3)
O4AB P1A O1AA O1AB 158.4(6)
O3AA P1A O1AA O1AB 18.3(5)
O4AA P1A O1AA O1AB 140.5(5)
O3AB P1A O1AA O1AB 71.3(7)
O2A P1A O1AA O1AB -101.7(5)
O1AB P1A O1AA O4AB -158.4(6)
O3AA P1A O1AA O4AB -140.1(3)
O4AA P1A O1AA O4AB -17.9(4)
O3AB P1A O1AA O4AB -87.1(6)
O2A P1A O1AA O4AB 99.9(3)
O1AA P1A O3AA O3AB 143.3(4)
O1AB P1A O3AA O3AB 157.1(5)
O4AB P1A O3AA O3AB 55.9(6)
O4AA P1A O3AA O3AB 13.2(4)
O2A P1A O3AA O3AB -91.9(3)
O1AA P1A O3AA C9A 175.8(4)
O1AB P1A O3AA C9A -170.4(6)
O4AB P1A O3AA C9A 88.4(7)
O4AA P1A O3AA C9A 45.7(5)
O3AB P1A O3AA C9A 32.5(4)
O2A P1A O3AA C9A -59.4(5)
O1AA P1A O3AA O1AB -13.8(4)
O4AB P1A O3AA O1AB -101.2(6)
O4AA P1A O3AA O1AB -143.9(3)
O3AB P1A O3AA O1AB -157.1(5)
O2A P1A O3AA O1AB 111.0(3)
O1AA P1A O4AA O4AB 21.8(5)
O1AB P1A O4AA O4AB 73.9(8)
O3AA P1A O4AA O4AB 148.3(4)
O3AB P1A O4AA O4AB 160.7(5)
O2A P1A O4AA O4AB -102.8(4)
O1AA P1A O4AA C10A 43.8(5)
O1AB P1A O4AA C10A 95.9(8)
O4AB P1A O4AA C10A 22.0(4)
O3AA P1A O4AA C10A 170.3(4)
O3AB P1A O4AA C10A -177.3(5)
O2A P1A O4AA C10A -80.8(4)
O1AA P1A O4AA O3AB -138.9(4)
O1AB P1A O4AA O3AB -86.7(7)
O4AB P1A O4AA O3AB -160.7(5)
O3AA P1A O4AA O3AB -12.4(4)
O2A P1A O4AA O3AB 96.5(3)
O4AB O1AA O1AB P1A 21.5(5)
P1A O1AA O1AB O3AA -17.4(5)
O4AB O1AA O1AB O3AA 4.1(10)
O4AB P1A O1AB O1AA -22.1(6)
O3AA P1A O1AB O1AA -162.0(5)
O4AA P1A O1AB O1AA -76.7(8)
O3AB P1A O1AB O1AA -142.5(4)
O2A P1A O1AB O1AA 99.9(4)
O1AA P1A O1AB O3AA 162.0(5)
O4AB P1A O1AB O3AA 139.9(4)
O4AA P1A O1AB O3AA 85.4(6)
O3AB P1A O1AB O3AA 19.5(4)
O2A P1A O1AB O3AA -98.1(3)
O3AB O3AA O1AB O1AA -4.4(9)
P1A O3AA O1AB O1AA 19.0(5)
O3AB O3AA O1AB P1A -23.5(5)
C9A O3AA O3AB O4AA -166.3(6)
P1A O3AA O3AB O4AA -16.4(5)
O1AB O3AA O3AB O4AA 3.9(8)
P1A O3AA O3AB C9A 149.9(4)
O1AB O3AA O3AB C9A 170.3(5)
C9A O3AA O3AB P1A -149.9(4)
O1AB O3AA O3AB P1A 20.4(4)
O4AB O4AA O3AB O3AA -4.1(9)
P1A O4AA O3AB O3AA 16.7(5)
O4AB O4AA O3AB C9A -112(2)
P1A O4AA O3AB C9A -92(2)
O4AB O4AA O3AB P1A -20.7(5)
O1AA P1A O3AB O3AA -72.8(7)
O1AB P1A O3AB O3AA -24.0(5)
O4AB P1A O3AB O3AA -148.9(4)
O4AA P1A O3AB O3AA -164.3(5)
O2A P1A O3AB O3AA 100.8(3)
O1AA P1A O3AB O4AA 91.6(6)
O1AB P1A O3AB O4AA 140.3(4)
O4AB P1A O3AB O4AA 15.5(4)
O3AA P1A O3AB O4AA 164.3(5)
O2A P1A O3AB O4AA -94.9(3)
O1AA P1A O3AB C9A -102.9(7)
O1AB P1A O3AB C9A -54.1(6)
O4AB P1A O3AB C9A -179.0(5)
O3AA P1A O3AB C9A -30.1(4)
O4AA P1A O3AB C9A 165.6(6)
O2A P1A O3AB C9A 70.7(5)
O3AB O4AA O4AB C10A 179.5(5)
P1A O4AA O4AB C10A 158.8(4)
C10A O4AA O4AB P1A -158.8(4)
O3AB O4AA O4AB P1A 20.7(5)
C10A O4AA O4AB O1AA -176.3(6)
O3AB O4AA O4AB O1AA 3.2(7)
P1A O4AA O4AB O1AA -17.5(3)
O1AA P1A O4AB O4AA -159.8(4)
O1AB P1A O4AB O4AA -143.3(4)
O3AA P1A O4AB O4AA -57.4(6)
O3AB P1A O4AB O4AA -16.2(4)
O2A P1A O4AB O4AA 90.3(3)
O1AA P1A O4AB C10A 177.3(7)
O1AB P1A O4AB C10A -166.2(6)
O3AA P1A O4AB C10A -80.3(8)
O4AA P1A O4AB C10A -22.9(4)
O3AB P1A O4AB C10A -39.1(6)
O2A P1A O4AB C10A 67.4(6)
O1AB P1A O4AB O1AA 16.5(4)
O3AA P1A O4AB O1AA 102.4(5)
O4AA P1A O4AB O1AA 159.8(4)
O3AB P1A O4AB O1AA 143.6(3)
O2A P1A O4AB O1AA -109.9(3)
O1AB O1AA O4AB O4AA -3.8(9)
P1A O1AA O4AB O4AA 20.2(4)
O1AB O1AA O4AB P1A -24.0(6)
C6A C1A C2A C3A -1.6(5)
C7A C1A C2A C3A 177.3(3)
C6A C1A C2A Cl2A -179.5(2)
C7A C1A C2A Cl2A -0.6(4)
C1A C2A C3A C4A 0.9(5)
Cl2A C2A C3A C4A 178.9(3)
C2A C3A C4A C5A 0.0(5)
C2A C3A C4A Cl4A 179.3(3)
C3A C4A C5A C6A -0.3(5)
Cl4A C4A C5A C6A -179.5(3)
C3A C4A C5A Cl5A 178.4(3)
Cl4A C4A C5A Cl5A -0.8(4)
C2A C1A C6A C5A 1.3(5)
C7A C1A C6A C5A -177.6(3)
C4A C5A C6A C1A -0.4(5)
Cl5A C5A C6A C1A -179.1(2)
P1A O2A C7A C8A -110.1(3)
P1A O2A C7A C1A 72.9(3)
C6A C1A C7A C8A 65.9(4)
C2A C1A C7A C8A -112.9(4)
C6A C1A C7A O2A -117.1(3)
C2A C1A C7A O2A 64.1(4)
O2A C7A C8A Cl1A 4.4(4)
C1A C7A C8A Cl1A -178.7(2)
P1A O3AA C9A O3AB -33.2(4)
O4AA O3AB C9A O3AA 115(2)
P1A O3AB C9A O3AA 30.4(4)
P1A O4AB C10A O4AA 23.4(4)
P1A O4AA C10A O4AB -22.3(4)
O1B P1B O2B C7B 25.0(3)
O3B P1B O2B C7B -99.6(2)
O4B P1B O2B C7B 152.9(2)
O1B P1B O3B C9B 176.6(3)
O4B P1B O3B C9B 47.4(4)
O2B P1B O3B C9B -58.3(3)
O1B P1B O4B C10B 40.0(4)
O3B P1B O4B C10B 165.6(3)
O2B P1B O4B C10B -84.9(3)
C6B C1B C2B C3B 2.8(5)
C7B C1B C2B C3B -177.2(3)
C6B C1B C2B Cl2B -175.4(2)
C7B C1B C2B Cl2B 4.6(4)
C1B C2B C3B C4B -1.5(5)
Cl2B C2B C3B C4B 176.8(3)
C2B C3B C4B C5B -1.5(5)
C2B C3B C4B Cl4B 176.9(3)
C3B C4B C5B C6B 3.1(5)
Cl4B C4B C5B C6B -175.3(3)
C3B C4B C5B Cl5B -178.1(3)
Cl4B C4B C5B Cl5B 3.5(4)
C4B C5B C6B C1B -1.7(5)
Cl5B C5B C6B C1B 179.5(3)
C2B C1B C6B C5B -1.2(5)
C7B C1B C6B C5B 178.8(3)
P1B O2B C7B C8B -108.7(3)
P1B O2B C7B C1B 73.5(3)
C6B C1B C7B C8B 59.2(4)
C2B C1B C7B C8B -120.8(4)
C6B C1B C7B O2B -123.1(3)
C2B C1B C7B O2B 56.9(4)
O2B C7B C8B Cl1B 4.7(5)
C1B C7B C8B Cl1B -177.7(2)
